data_7226919
loop_
_publ_author_name
'B\;akowicz, J.'
'Turowska-Tyrk, I.'

_publ_section_title
;
 Structural transformations in crystals induced by radiation and pressure.
 Part 4. The complex influence of high pressure on the path and kinetics
 of the [2 + 2] photodimerization
;
_journal_issue 46
_journal_name_full CrystEngComm
_journal_page_first 8898
_journal_paper_doi 10.1039/C6CE01650B
_journal_volume 18
_journal_year 2016
_chemical_formula_sum 'C19 H18 O'
_chemical_formula_weight 262.33
_space_group_crystal_system orthorhombic
_space_group_IT_number 61
_space_group_name_Hall '-P 2ac 2ab'
_space_group_name_H-M_alt 'P b c a'
_symmetry_space_group_name_Hall '-P 2ac 2ab'
_symmetry_space_group_name_H-M 'P b c a'
_atom_sites_solution_hydrogens mixed
_atom_sites_solution_primary isomor
_audit_creation_method SHELXL-2014/7
_audit_update_record
;
2016-07-26 deposited with the CCDC.
2016-10-25 downloaded from the CCDC.
;
_cell_angle_alpha 90
_cell_angle_beta 90
_cell_angle_gamma 90
_cell_formula_units_Z 8
_cell_length_a 30.68(3)
_cell_length_b 10.3153(7)
_cell_length_c 8.3651(6)
_cell_measurement_pressure 1000000
_cell_measurement_reflns_used 3041
_cell_measurement_temperature 299(2)
_cell_measurement_theta_max 25.11
_cell_measurement_theta_min 3.19
_cell_volume 2647(3)
_computing_cell_refinement 'CrysAlisPro (Agilent Technologies, 2014)'
_computing_data_collection 'CrysAlisPro (Agilent Technologies, 2014)'
_computing_data_reduction 'CrysAlisPro (Agilent Technologies, 2014)'
_computing_molecular_graphics 'ORTEP-3 for Windows (Farrugia, 2012)'
_computing_publication_material 'SHELXL-2014/7 (Sheldrick, 2015)'
_computing_structure_refinement 'SHELXL-2014/7 (Sheldrick, 2015)'
_computing_structure_solution 'SHELXS-2013/1 (Sheldrick, 2008)'
_diffrn_ambient_pressure 1200000
_diffrn_ambient_temperature 299(2)
_diffrn_detector_area_resol_mean 15.9718
_diffrn_measured_fraction_theta_full 0.317
_diffrn_measured_fraction_theta_max 0.315
_diffrn_measurement_device_type 'KM4 with Eos CCD'
_diffrn_measurement_method '\f- and \w scans'
_diffrn_radiation_monochromator graphite
_diffrn_radiation_source 'fine-focus sealed tube'
_diffrn_radiation_type MoK\a
_diffrn_radiation_wavelength 0.71073
_diffrn_reflns_av_R_equivalents 0.0879
_diffrn_reflns_av_unetI/netI 0.0300
_diffrn_reflns_Laue_measured_fraction_full 0.317
_diffrn_reflns_Laue_measured_fraction_max 0.315
_diffrn_reflns_limit_h_max 9
_diffrn_reflns_limit_h_min -9
_diffrn_reflns_limit_k_max 12
_diffrn_reflns_limit_k_min -12
_diffrn_reflns_limit_l_max 10
_diffrn_reflns_limit_l_min -10
_diffrn_reflns_number 15256
_diffrn_reflns_point_group_measured_fraction_full 0.317
_diffrn_reflns_point_group_measured_fraction_max 0.315
_diffrn_reflns_theta_full 25.242
_diffrn_reflns_theta_max 25.993
_diffrn_reflns_theta_min 3.205
_exptl_absorpt_coefficient_mu 0.079
_exptl_absorpt_correction_T_max 1.00000
_exptl_absorpt_correction_T_min 0.70372
_exptl_absorpt_correction_type multi-scan
_exptl_absorpt_process_details
;
SCALE3 ABSPACK (Agilent Technologies, 2014).
;
_exptl_crystal_colour colourless
_exptl_crystal_density_diffrn 1.316
_exptl_crystal_description block
_exptl_crystal_F_000 1120
_exptl_crystal_size_max 0.20
_exptl_crystal_size_mid 0.18
_exptl_crystal_size_min 0.16
_refine_diff_density_max 0.136
_refine_diff_density_min -0.148
_refine_diff_density_rms 0.032
_refine_ls_extinction_method none
_refine_ls_goodness_of_fit_ref 1.063
_refine_ls_hydrogen_treatment constr
_refine_ls_matrix_type full
_refine_ls_number_parameters 112
_refine_ls_number_reflns 821
_refine_ls_number_restraints 64
_refine_ls_restrained_S_all 1.029
_refine_ls_R_factor_all 0.1099
_refine_ls_R_factor_gt 0.0662
_refine_ls_shift/su_max 0.000
_refine_ls_shift/su_mean 0.000
_refine_ls_structure_factor_coef Fsqd
_refine_ls_weighting_details 'w=1/[\s^2^(Fo^2^)+(0.0915P)^2^+3.1264P] where P=(Fo^2^+2Fc^2^)/3'
_refine_ls_weighting_scheme calc
_refine_ls_wR_factor_gt 0.1734
_refine_ls_wR_factor_ref 0.2017
_reflns_Friedel_coverage 0.000
_reflns_number_gt 520
_reflns_number_total 821
_reflns_threshold_expression 'I > 2\s(I)'
_cod_data_source_file c6ce01650b2.cif
_cod_data_source_block 100%P_1.0GPa
_cod_depositor_comments 'Adding full bibliography for 7226912--7226923.cif.'
_cod_database_code 7226919
_shelx_shelxl_version_number 2014/7
_shelx_space_group_comment
;
The symmetry employed for this shelxl refinement is uniquely defined
by the following loop, which should always be used as a source of
symmetry information in preference to the above space-group names.
They are only intended as comments.
;

loop_
_space_group_symop_operation_xyz
'x, y, z'
'-x+1/2, -y, z+1/2'
'-x, y+1/2, -z+1/2'
'x+1/2, -y+1/2, -z'
'-x, -y, -z'
'x-1/2, y, -z-1/2'
'x, -y-1/2, z-1/2'
'-x-1/2, y-1/2, z'

loop_
_atom_site_label
_atom_site_type_symbol
_atom_site_fract_x
_atom_site_fract_y
_atom_site_fract_z
_atom_site_U_iso_or_equiv
_atom_site_adp_type
_atom_site_occupancy
_atom_site_site_symmetry_order
_atom_site_calc_flag
_atom_site_refinement_flags_posn
_atom_site_refinement_flags_adp
O1D O 0.4518(4) 0.7428(3) 0.0232(5) 0.076(7) Uani 1 1 d . .
C1D C 0.4504(5) 0.6457(4) 0.1047(6) 0.0361(14) Uiso 1 1 d . .
C2D C 0.4136(6) 0.6201(5) 0.2258(7) 0.0487(17) Uiso 1 1 d . .
H2D H 0.4146 0.6890 0.3064 0.058 Uiso 1 1 calc R U
C3D C 0.4287(8) 0.4947(5) 0.3052(8) 0.045(2) Uiso 1 1 d . .
H3D1 H 0.4150 0.4202 0.2556 0.054 Uiso 1 1 calc R U
H3D2 H 0.4216 0.4950 0.4182 0.054 Uiso 1 1 calc R U
C4D C 0.4781(7) 0.4908(5) 0.2810(7) 0.0384(18) Uiso 1 1 d . .
H4D1 H 0.4894 0.4036 0.2937 0.046 Uiso 1 1 calc R U
H4D2 H 0.4930 0.5483 0.3547 0.046 Uiso 1 1 calc R U
C5D C 0.4826(5) 0.5381(4) 0.1067(5) 0.0314(13) Uiso 1 1 d . .
C6D C 0.3702(6) 0.6255(6) 0.1466(8) 0.060(2) Uiso 1 1 d . .
H6D1 H 0.3699 0.5651 0.0578 0.072 Uiso 1 1 calc R U
H6D2 H 0.3658 0.7119 0.1035 0.072 Uiso 1 1 calc R U
C7D C 0.3326(4) 0.5935(5) 0.2578(6) 0.0604(19) Uiso 1 1 d G .
C8D C 0.3154(4) 0.4698(4) 0.2555(7) 0.091(14) Uani 1 1 d G .
H8D H 0.3272 0.4089 0.1848 0.109 Uiso 1 1 d G U
C9D C 0.2819(4) 0.4332(5) 0.3523(8) 0.083(17) Uani 1 1 d G .
H9D H 0.2713 0.3480 0.3489 0.100 Uiso 1 1 d G U
C10D C 0.2637(3) 0.5216(8) 0.4548(8) 0.107(19) Uani 1 1 d G .
H10D H 0.2406 0.4968 0.5213 0.128 Uiso 1 1 d G U
C11D C 0.2796(4) 0.6482(7) 0.4607(7) 0.096(16) Uani 1 1 d G .
H11D H 0.2671 0.7089 0.5300 0.115 Uiso 1 1 d G U
C12D C 0.3143(4) 0.6823(4) 0.3624(7) 0.106(15) Uani 1 1 d G .
H12D H 0.3255 0.7667 0.3669 0.128 Uiso 1 1 d G U
C13D C 0.5260(5) 0.5738(4) 0.0215(6) 0.0337(15) Uiso 1 1 d . .
H13D H 0.5212 0.6565 -0.0332 0.040 Uiso 1 1 calc R U
C14D C 0.5683(3) 0.5841(4) 0.1054(5) 0.0348(14) Uiso 1 1 d G .
C15D C 0.5829(3) 0.4983(3) 0.2227(5) 0.071(8) Uani 1 1 d G U
H15D H 0.5641 0.4333 0.2602 0.086 Uiso 1 1 d G U
C16D C 0.6251(3) 0.5083(5) 0.2844(5) 0.079(8) Uani 1 1 d G U
H16D H 0.6347 0.4499 0.3624 0.095 Uiso 1 1 d G U
C17D C 0.6527(3) 0.6043(6) 0.2299(6) 0.094(8) Uani 1 1 d G U
H17D H 0.6809 0.6124 0.2725 0.113 Uiso 1 1 d G U
C18D C 0.6388(3) 0.6883(4) 0.1131(6) 0.087(8) Uani 1 1 d G U
H18D H 0.6575 0.7533 0.0760 0.104 Uiso 1 1 d G U
C19D C 0.5973(3) 0.6766(3) 0.0507(5) 0.079(8) Uani 1 1 d G U
H19D H 0.5886 0.7327 -0.0309 0.095 Uiso 1 1 d G U

loop_
_atom_site_aniso_label
_atom_site_aniso_U_11
_atom_site_aniso_U_22
_atom_site_aniso_U_33
_atom_site_aniso_U_23
_atom_site_aniso_U_13
_atom_site_aniso_U_12
O1D 0.14(2) 0.0359(19) 0.052(2) 0.0098(16) -0.003(4) 0.000(4)
C8D 0.14(5) 0.067(5) 0.064(4) 0.013(3) -0.002(8) 0.003(9)
C9D 0.07(5) 0.094(6) 0.081(6) 0.013(5) -0.008(9) 0.012(9)
C10D 0.11(6) 0.135(9) 0.077(6) 0.030(6) 0.013(10) 0.021(12)
C11D 0.12(5) 0.108(7) 0.059(5) -0.005(4) 0.011(8) 0.039(10)
C12D 0.18(5) 0.086(5) 0.055(4) -0.004(4) -0.004(9) 0.015(10)
C15D 0.13(2) 0.049(3) 0.033(3) -0.006(2) -0.010(7) -0.007(6)
C16D 0.13(3) 0.069(4) 0.039(3) -0.013(3) -0.006(7) 0.017(8)
C17D 0.14(3) 0.086(5) 0.060(4) -0.033(4) -0.021(7) -0.007(9)
C18D 0.14(3) 0.060(4) 0.058(4) -0.023(3) 0.006(8) -0.024(7)
C19D 0.14(3) 0.046(3) 0.046(3) -0.008(3) 0.000(7) -0.029(7)

loop_
_atom_type_symbol
_atom_type_description
_atom_type_scat_dispersion_real
_atom_type_scat_dispersion_imag
_atom_type_scat_source
C C 0.0033 0.0016 'International Tables Vol C Tables 4.2.6.8 and 6.1.1.4'
H H 0.0000 0.0000 'International Tables Vol C Tables 4.2.6.8 and 6.1.1.4'
O O 0.0106 0.0060 'International Tables Vol C Tables 4.2.6.8 and 6.1.1.4'

loop_
_geom_angle_atom_site_label_1
_geom_angle_atom_site_label_2
_geom_angle_atom_site_label_3
_geom_angle
_geom_angle_site_symmetry_1
_geom_angle_site_symmetry_3
O1D C1D C5D 126.9(11) . .
O1D C1D C2D 122.5(11) . .
C5D C1D C2D 110.6(6) . .
C6D C2D C3D 119.9(12) . .
C6D C2D C1D 110.9(6) . .
C3D C2D C1D 102.1(13) . .
C6D C2D H2D 107.8 . .
C3D C2D H2D 107.8 . .
C1D C2D H2D 107.8 . .
C2D C3D C4D 105.4(11) . .
C2D C3D H3D1 110.7 . .
C4D C3D H3D1 110.7 . .
C2D C3D H3D2 110.7 . .
C4D C3D H3D2 110.7 . .
H3D1 C3D H3D2 108.8 . .
C3D C4D C5D 101.8(11) . .
C3D C4D H4D1 111.4 . .
C5D C4D H4D1 111.4 . .
C3D C4D H4D2 111.4 . .
C5D C4D H4D2 111.4 . .
H4D1 C4D H4D2 109.3 . .
C1D C5D C4D 100.8(8) . .
C1D C5D C13D 112.8(6) . .
C4D C5D C13D 125.7(12) . .
C1D C5D C13D 114.9(9) . 5_665
C4D C5D C13D 113.0(5) . 5_665
C13D C5D C13D 90.3(7) . 5_665
C2D C6D C7D 113.5(7) . .
C2D C6D H6D1 108.9 . .
C7D C6D H6D1 108.9 . .
C2D C6D H6D2 108.9 . .
C7D C6D H6D2 108.9 . .
H6D1 C6D H6D2 107.7 . .
C8D C7D C12D 117.7 . .
C8D C7D C6D 118.9(5) . .
C12D C7D C6D 123.4(5) . .
C9D C8D C7D 122.4 . .
C9D C8D H8D 118.9 . .
C7D C8D H8D 118.7 . .
C8D C9D C10D 119.6 . .
C8D C9D H9D 120.2 . .
C10D C9D H9D 120.1 . .
C9D C10D C11D 120.2 . .
C9D C10D H10D 119.8 . .
C11D C10D H10D 119.9 . .
C12D C11D C10D 118.9 . .
C12D C11D H11D 120.7 . .
C10D C11D H11D 120.4 . .
C7D C12D C11D 121.1 . .
C7D C12D H12D 119.4 . .
C11D C12D H12D 119.5 . .
C14D C13D C5D 123.4(5) . .
C14D C13D C5D 121.1(9) . 5_665
C5D C13D C5D 89.7(7) . 5_665
C14D C13D H13D 106.9 . .
C5D C13D H13D 106.9 . .
C5D C13D H13D 106.9 5_665 .
C19D C14D C15D 117.6 . .
C19D C14D C13D 117.2(4) . .
C15D C14D C13D 124.8(4) . .
C14D C15D C16D 120.7 . .
C14D C15D H15D 119.4 . .
C16D C15D H15D 119.9 . .
C17D C16D C15D 120.0 . .
C17D C16D H16D 120.0 . .
C15D C16D H16D 120.0 . .
C18D C17D C16D 119.8 . .
C18D C17D H17D 120.0 . .
C16D C17D H17D 120.3 . .
C17D C18D C19D 120.0 . .
C17D C18D H18D 119.8 . .
C19D C18D H18D 120.2 . .
C18D C19D C14D 121.9 . .
C18D C19D H19D 119.2 . .
C14D C19D H19D 118.9 . .

loop_
_geom_bond_atom_site_label_1
_geom_bond_atom_site_label_2
_geom_bond_distance
_geom_bond_site_symmetry_2
O1D C1D 1.212(6) .
C1D C5D 1.486(15) .
C1D C2D 1.54(2) .
C2D C6D 1.49(2) .
C2D C3D 1.526(12) .
C2D H2D 0.9800 .
C3D C4D 1.53(3) .
C3D H3D1 0.9700 .
C3D H3D2 0.9700 .
C4D C5D 1.543(8) .
C4D H4D1 0.9700 .
C4D H4D2 0.9700 .
C5D C13D 1.555(18) .
C5D C13D 1.598(7) 5_665
C6D C7D 1.518(18) .
C6D H6D1 0.9700 .
C6D H6D2 0.9700 .
C7D C8D 1.3815 .
C7D C12D 1.3862 .
C8D C9D 1.3614 .
C8D H8D 0.9358 .
C9D C10D 1.3703 .
C9D H9D 0.9370 .
C10D C11D 1.3944 .
C10D H10D 0.9378 .
C11D C12D 1.3901 .
C11D H11D 0.9358 .
C12D H12D 0.9363 .
C13D C14D 1.477(16) .
C13D C5D 1.598(7) 5_665
C13D H13D 0.9800 .
C14D C19D 1.3843 .
C14D C15D 1.3958 .
C15D C16D 1.3982 .
C15D H15D 0.9378 .
C16D C17D 1.3811 .
C16D H16D 0.9345 .
C17D C18D 1.3740 .
C17D H17D 0.9396 .
C18D C19D 1.3811 .
C18D H18D 0.9361 .
C19D H19D 0.9342 .
